data_4101237
_journal_name_full 'Journal of the American Chemical Society'
_journal_paper_doi 10.1021/ja0603204
_journal_year 2006
_chemical_formula_sum 'C20 H4 F10 O4'
_chemical_formula_weight 498.23
_space_group_IT_number 14
_symmetry_cell_setting monoclinic
_symmetry_space_group_name_Hall '-P 2ybc'
_symmetry_space_group_name_H-M 'P 1 21/c 1'
_cell_angle_alpha 90.00
_cell_angle_beta 108.888(12)
_cell_angle_gamma 90.00
_cell_formula_units_Z 4
_cell_length_a 21.034(2)
_cell_length_b 4.9644(9)
_cell_length_c 18.847(3)
_cell_measurement_temperature 295(2)
_cell_volume 1862.1(5)
_diffrn_ambient_temperature 295(2)
_exptl_crystal_density_diffrn 1.777
_cod_depositor_comments
;
The following automatic conversions were performed:
'_symmetry_cell_setting' value 'Monoclinic' changed to 'monoclinic'
according to '/home/saulius/struct/CIF-dictionaries/cif_core.dic'
dictionary named 'cif_core.dic' version 2.4.1 from 2010-06-29.

Automatic conversion script
Id: cif_fix_enum 1527 2010-12-29 10:47:43Z saulius 
;
_cod_original_sg_symbol_H-M 'P 21/c'
_cod_database_code 4101237

loop_
_symmetry_equiv_pos_as_xyz
'x, y, z'
'-x, y+1/2, -z+1/2'
'-x, -y, -z'
'x, -y-1/2, z-1/2'

loop_
_atom_site_label
_atom_site_type_symbol
_atom_site_fract_x
_atom_site_fract_y
_atom_site_fract_z
_atom_site_U_iso_or_equiv
_atom_site_adp_type
_atom_site_occupancy
_atom_site_symmetry_multiplicity
_atom_site_calc_flag
_atom_site_refinement_flags
_atom_site_disorder_assembly
_atom_site_disorder_group
C1 C 0.61367(16) 0.7279(7) 0.45759(16) 0.0968(10) Uani 1 1 d D . .
F1 F 0.62589(10) 0.9279(5) 0.50766(12) 0.1281(7) Uani 1 1 d D . .
C2 C 0.54818(16) 0.6367(7) 0.43159(18) 0.1055(11) Uani 1 1 d D . .
F2 F 0.50135(10) 0.7453(6) 0.45694(13) 0.1508(9) Uani 1 1 d D . .
C3 C 0.53185(15) 0.4388(7) 0.37969(19) 0.1027(11) Uani 1 1 d D . .
F3 F 0.46869(10) 0.3446(5) 0.35444(14) 0.1454(9) Uani 1 1 d D . .
C4 C 0.57948(15) 0.3264(7) 0.35412(17) 0.0936(10) Uani 1 1 d D . .
F4 F 0.56366(11) 0.1263(5) 0.30281(13) 0.1327(8) Uani 1 1 d D . .
C5 C 0.64435(14) 0.4172(6) 0.37993(15) 0.0838(9) Uani 1 1 d D . .
F5 F 0.68917(9) 0.2990(4) 0.35262(9) 0.1029(6) Uani 1 1 d D . .
C6 C 0.66348(14) 0.6213(6) 0.43244(15) 0.0814(9) Uani 1 1 d D . .
C7 C 0.73215(15) 0.7377(6) 0.46111(15) 0.0842(9) Uani 1 1 d D . .
O7 O 0.74652(13) 0.9347(5) 0.50045(15) 0.1203(9) Uani 1 1 d D . .
O8 O 0.77667(10) 0.6032(4) 0.43893(11) 0.0934(7) Uani 1 1 d D . .
C9 C 0.84472(15) 0.7069(7) 0.46533(19) 0.1017(11) Uani 1 1 d D . .
H9A H 0.8463 0.8854 0.4450 0.122 Uiso 1 1 calc R . .
H9B H 0.8604 0.7189 0.5196 0.122 Uiso 1 1 calc R . .
C10 C 0.88641(15) 0.5243(7) 0.44061(18) 0.0976(11) Uani 1 1 d D . .
C11 C 0.92165(15) 0.3713(7) 0.42232(18) 0.0939(10) Uani 1 1 d D . .
C18 C 1.2567(2) -0.1734(9) 0.3451(3) 0.0787(13) Uiso 0.60 1 d PD A 1
F18 F 1.27626(15) -0.3732(7) 0.39259(18) 0.1089(11) Uani 0.60 1 d PD A 1
C19 C 1.3055(2) -0.0605(11) 0.3200(3) 0.0904(16) Uiso 0.60 1 d PD A 1
F19 F 1.36620(16) -0.1578(9) 0.3427(2) 0.1329(15) Uani 0.60 1 d PD A 1
C20 C 1.2897(2) 0.1439(10) 0.2721(3) 0.0782(13) Uiso 0.60 1 d PD A 1
F20 F 1.33416(15) 0.2631(9) 0.2462(2) 0.1286(13) Uani 0.60 1 d PD A 1
C21 C 1.2255(2) 0.2436(9) 0.2469(2) 0.0715(12) Uiso 0.60 1 d PD A 1
F21 F 1.20626(16) 0.4530(6) 0.19665(16) 0.1071(10) Uani 0.60 1 d PD A 1
C22 C 1.17506(19) 0.1255(9) 0.2720(2) 0.0684(11) Uiso 0.60 1 d PD A 1
F22 F 1.11400(15) 0.2242(6) 0.24723(16) 0.1037(10) Uani 0.60 1 d PD A 1
C17 C 1.1926(2) -0.0904(9) 0.3240(3) 0.0743(13) Uiso 0.60 1 d PD A 1
C16 C 1.1426(2) -0.2149(9) 0.3530(3) 0.0797(13) Uiso 0.60 1 d PD A 1
O16 O 1.14321(19) -0.4466(8) 0.3719(2) 0.1112(12) Uiso 0.60 1 d PD A 1
O15 O 1.09283(15) -0.0521(7) 0.35451(19) 0.0822(9) Uiso 0.60 1 d PD A 1
C14 C 1.0372(2) -0.1787(10) 0.3748(3) 0.0890(16) Uiso 0.60 1 d PD A 1
H14C H 1.0106 -0.2927 0.3342 0.107 Uiso 0.60 1 calc PR A 1
H14D H 1.0550 -0.2883 0.4194 0.107 Uiso 0.60 1 calc PR A 1
C13 C 0.9971(3) 0.0325(12) 0.3880(4) 0.1011(10) Uiso 0.60 1 d PD A 1
C12 C 0.9625(3) 0.1920(12) 0.4032(4) 0.0970(10) Uani 0.60 1 d PD A 1
C18D C 1.2297(3) -0.2213(14) 0.3542(4) 0.085(2) Uiso 0.40 1 d PD A 2
F18D F 1.2119(3) -0.4073(9) 0.3961(3) 0.130(2) Uani 0.40 1 d PD A 2
C19D C 1.2953(3) -0.2032(15) 0.3535(4) 0.090(2) Uiso 0.40 1 d PD A 2
F19D F 1.3365(3) -0.3911(11) 0.3961(3) 0.136(2) Uani 0.40 1 d PD A 2
C20D C 1.3122(3) -0.0279(15) 0.3099(4) 0.079(2) Uiso 0.40 1 d PD A 2
F20D F 1.3768(2) -0.0465(15) 0.3145(4) 0.146(3) Uani 0.40 1 d PD A 2
C21D C 1.2684(3) 0.1525(16) 0.2648(5) 0.093(3) Uiso 0.40 1 d PD A 2
F21D F 1.2973(4) 0.3185(13) 0.2305(3) 0.163(3) Uani 0.40 1 d PD A 2
C22D C 1.2041(3) 0.1424(15) 0.2675(4) 0.094(2) Uiso 0.40 1 d PD A 2
F22D F 1.1657(4) 0.3329(12) 0.2263(3) 0.180(3) Uani 0.40 1 d PD A 2
C17D C 1.1827(3) -0.0400(14) 0.3119(4) 0.073(2) Uiso 0.40 1 d PD A 2
C16D C 1.1103(4) -0.065(2) 0.3072(5) 0.146(4) Uiso 0.40 1 d PD A 2
O16D O 1.0664(5) 0.051(2) 0.2595(6) 0.217(5) Uiso 0.40 1 d PD A 2
O15D O 1.1029(3) -0.1604(15) 0.3669(4) 0.122(2) Uiso 0.40 1 d PD A 2
C14D C 1.0340(5) -0.188(3) 0.3676(7) 0.215(9) Uiso 0.40 1 d PD A 2
H14A H 1.0068 -0.2413 0.3174 0.258 Uiso 0.40 1 calc PR A 2
H14B H 1.0336 -0.3379 0.4004 0.258 Uiso 0.40 1 calc PR A 2
C13D C 1.0004(4) 0.0255(19) 0.3887(6) 0.1011(10) Uiso 0.40 1 d PD A 2
C12D C 0.9643(4) 0.1849(19) 0.4026(6) 0.0970(10) Uani 0.40 1 d PD A 2

loop_
_atom_site_aniso_label
_atom_site_aniso_U_11
_atom_site_aniso_U_22
_atom_site_aniso_U_33
_atom_site_aniso_U_23
_atom_site_aniso_U_13
_atom_site_aniso_U_12
C1 0.117(2) 0.101(2) 0.0705(17) 0.0027(17) 0.0276(16) 0.0167(18)
F1 0.1388(14) 0.1374(16) 0.1100(13) -0.0342(12) 0.0427(11) 0.0259(12)
C2 0.108(2) 0.124(3) 0.086(2) 0.000(2) 0.0327(17) 0.023(2)
F2 0.1248(13) 0.189(2) 0.1512(17) -0.0059(16) 0.0624(12) 0.0380(15)
C3 0.0853(18) 0.128(3) 0.089(2) 0.016(2) 0.0204(16) -0.0064(19)
F3 0.0991(13) 0.183(2) 0.1444(17) 0.0035(17) 0.0264(12) -0.0086(14)
C4 0.103(2) 0.092(2) 0.0806(18) -0.0052(17) 0.0221(16) -0.0074(18)
F4 0.1355(15) 0.1338(16) 0.1224(14) -0.0275(14) 0.0328(12) -0.0301(13)
C5 0.0996(18) 0.0849(19) 0.0697(16) 0.0017(15) 0.0312(14) -0.0003(16)
F5 0.1176(11) 0.1051(12) 0.0940(10) -0.0288(9) 0.0452(9) -0.0132(10)
C6 0.0974(18) 0.088(2) 0.0584(15) 0.0074(15) 0.0244(13) 0.0115(16)
C7 0.1092(19) 0.0824(19) 0.0608(15) -0.0061(14) 0.0272(14) 0.0000(16)
O7 0.1331(17) 0.1108(16) 0.1189(17) -0.0335(14) 0.0434(14) -0.0117(14)
O8 0.0975(12) 0.0950(14) 0.0901(13) -0.0192(11) 0.0336(10) -0.0123(11)
C9 0.103(2) 0.101(2) 0.095(2) -0.0007(19) 0.0241(17) -0.0149(18)
C10 0.0988(19) 0.106(2) 0.091(2) -0.0048(18) 0.0341(16) -0.0228(18)
C11 0.0853(17) 0.108(2) 0.091(2) 0.0027(18) 0.0316(15) -0.0218(17)
F18 0.0992(17) 0.111(2) 0.117(2) 0.0038(19) 0.0354(16) 0.0278(17)
F19 0.0924(19) 0.158(3) 0.147(3) -0.005(3) 0.0365(19) 0.027(2)
F20 0.1087(19) 0.160(3) 0.130(2) -0.035(2) 0.0565(17) -0.033(2)
F21 0.143(2) 0.112(2) 0.0752(16) 0.0204(16) 0.0479(15) -0.0136(18)
F22 0.0979(17) 0.127(2) 0.0778(16) 0.0323(17) 0.0169(14) 0.0107(18)
C12 0.0903(18) 0.109(2) 0.094(2) -0.0025(19) 0.0326(16) -0.0271(19)
F18D 0.217(5) 0.088(3) 0.083(3) 0.013(3) 0.043(3) 0.006(3)
F19D 0.164(4) 0.123(4) 0.114(4) 0.005(3) 0.034(3) 0.042(4)
F20D 0.095(3) 0.191(6) 0.158(5) -0.052(5) 0.050(3) -0.024(4)
F21D 0.290(8) 0.112(4) 0.096(3) 0.007(3) 0.075(4) -0.052(5)
F22D 0.317(9) 0.118(4) 0.091(4) 0.002(3) 0.046(5) 0.072(5)
C12D 0.0903(18) 0.109(2) 0.094(2) -0.0025(19) 0.0326(16) -0.0271(19)

loop_
_geom_bond_atom_site_label_1
_geom_bond_atom_site_label_2
_geom_bond_distance
_geom_bond_site_symmetry_2
_geom_bond_publ_flag
C1 F1 1.336(4) . ?
C1 C2 1.380(4) . ?
C1 C6 1.387(4) . ?
C2 F2 1.340(4) . ?
C2 C3 1.350(5) . ?
C3 F3 1.342(4) . ?
C3 C4 1.364(5) . ?
C4 F4 1.351(4) . ?
C4 C5 1.368(4) . ?
C5 F5 1.346(3) . ?
C5 C6 1.382(4) . ?
C6 C7 1.486(4) . ?
C7 O7 1.205(4) . ?
C7 O8 1.323(4) . ?
O8 C9 1.449(4) . ?
C9 C10 1.439(5) . ?
C10 C11 1.188(5) . ?
C11 C12 1.364(7) . ?
C11 C12D 1.419(9) . ?
C18 F18 1.310(5) . ?
C18 C17 1.341(6) . ?
C18 C19 1.381(7) . ?
C19 F19 1.301(6) . ?
C19 C20 1.327(7) . ?
C20 F20 1.327(6) . ?
C20 C21 1.371(6) . ?
C21 F21 1.376(5) . ?
C21 C22 1.421(6) . ?
C22 F22 1.311(5) . ?
C22 C17 1.419(6) . ?
C17 C16 1.469(6) . ?
C16 O16 1.203(6) . ?
C16 O15 1.330(5) . ?
O15 C14 1.483(6) . ?
C14 C13 1.417(7) . ?
C13 C12 1.173(7) . ?
C18D F18D 1.346(8) . ?
C18D C17D 1.383(8) . ?
C18D C19D 1.387(9) . ?
C19D C20D 1.322(10) . ?
C19D F19D 1.347(8) . ?
C20D F20D 1.337(8) . ?
C20D C21D 1.366(9) . ?
C21D F21D 1.312(9) . ?
C21D C22D 1.370(9) . ?
C22D F22D 1.321(8) . ?
C22D C17D 1.402(9) . ?
C17D C16D 1.501(9) . ?
C16D O16D 1.207(11) . ?
C16D O15D 1.276(10) . ?
O15D C14D 1.459(10) . ?
C14D C13D 1.401(11) . ?
C13D C12D 1.183(10) . ?
